data_7247651
loop_
_publ_author_name
'Wu, D. S.'
'Na, S. H.'
'Li, Y. J.'
'Zhou, X. B.'
'Wu, W.'
'Song, Y. T.'
'Zheng, P.'
'Li, Z.'
'Luo, J. L.'

_publ_section_title
;
 Single-crystal growth, structure and thermal transport properties of the
 metallic antiferromagnet Zintl-phase
 &#x3b2;-EuIn<sub>2</sub>As<sub>2</sub>.
;
_journal_issue 11
_journal_name_full 'Physical chemistry chemical physics : PCCP'
_journal_page_first 8695
_journal_page_last 8703
_journal_paper_doi 10.1039/d3cp04524b
_journal_volume 26
_journal_year 2024
_chemical_formula_sum 'As2 Eu In2'
_chemical_formula_weight 531.44
_space_group_crystal_system trigonal
_space_group_IT_number 166
_space_group_name_Hall '-R 3 2"'
_space_group_name_H-M_alt 'R -3 m :H'
_audit_creation_method SHELXL-2018/3
_audit_update_record
;
2023-08-01 deposited with the CCDC.	2023-10-31 downloaded from the CCDC.
;
_cell_angle_alpha 90
_cell_angle_beta 90
_cell_angle_gamma 120
_cell_formula_units_Z 3
_cell_length_a 4.2102(2)
_cell_length_b 4.2102(2)
_cell_length_c 26.3814(13)
_cell_measurement_reflns_used 2439
_cell_measurement_temperature 273(2)
_cell_measurement_theta_max 27.94
_cell_measurement_theta_min 2.32
_cell_volume 404.98(3)
_computing_structure_refinement 'SHELXL-2018/3 (Sheldrick, 2018)'
_computing_structure_solution 'SHELXT 2014/5 (Sheldrick, 2014)'
_diffrn_ambient_temperature 293(2)
_diffrn_measured_fraction_theta_full 1.000
_diffrn_measured_fraction_theta_max 1.000
_diffrn_measurement_device_type 'BRUKER D8 VENTURE'
_diffrn_radiation_type MoK\a
_diffrn_radiation_wavelength 0.71073
_diffrn_reflns_av_R_equivalents 0.0550
_diffrn_reflns_av_unetI/netI 0.0310
_diffrn_reflns_Laue_measured_fraction_full 1.000
_diffrn_reflns_Laue_measured_fraction_max 1.000
_diffrn_reflns_limit_h_max 5
_diffrn_reflns_limit_h_min -5
_diffrn_reflns_limit_k_max 5
_diffrn_reflns_limit_k_min -5
_diffrn_reflns_limit_l_max 34
_diffrn_reflns_limit_l_min -34
_diffrn_reflns_number 2321
_diffrn_reflns_point_group_measured_fraction_full 1.000
_diffrn_reflns_point_group_measured_fraction_max 1.000
_diffrn_reflns_theta_full 25.242
_diffrn_reflns_theta_max 27.936
_diffrn_reflns_theta_min 2.316
_exptl_absorpt_coefficient_mu 31.927
_exptl_absorpt_correction_type 'multi scans'
_exptl_crystal_colour black
_exptl_crystal_density_diffrn 6.537
_exptl_crystal_description bulk
_exptl_crystal_F_000 681
_exptl_crystal_size_max 0.167
_exptl_crystal_size_mid 0.102
_exptl_crystal_size_min 0.037
_exptl_transmission_factor_max 0.7456
_exptl_transmission_factor_min 0.2776
_refine_diff_density_max 2.614
_refine_diff_density_min -2.682
_refine_diff_density_rms 0.721
_refine_ls_extinction_coef 0.0030(7)
_refine_ls_extinction_expression Fc^*^=kFc[1+0.001xFc^2^\l^3^/sin(2\q)]^-1/4^
_refine_ls_extinction_method 'SHELXL-2018/3 (Sheldrick 2018)'
_refine_ls_goodness_of_fit_ref 1.255
_refine_ls_hydrogen_treatment undef
_refine_ls_matrix_type full
_refine_ls_number_parameters 10
_refine_ls_number_reflns 160
_refine_ls_number_restraints 0
_refine_ls_restrained_S_all 1.255
_refine_ls_R_factor_all 0.0365
_refine_ls_R_factor_gt 0.0365
_refine_ls_shift/su_max 0.000
_refine_ls_shift/su_mean 0.000
_refine_ls_structure_factor_coef Fsqd
_refine_ls_weighting_details 'w=1/[\s^2^(Fo^2^)+(0.0508P)^2^+8.2731P] where P=(Fo^2^+2Fc^2^)/3'
_refine_ls_weighting_scheme calc
_refine_ls_wR_factor_gt 0.0873
_refine_ls_wR_factor_ref 0.0873
_reflns_Friedel_coverage 0.000
_reflns_number_gt 160
_reflns_number_total 160
_reflns_threshold_expression 'I > 2\s(I)'
_cod_data_source_file d3cp04524b2.cif
_cod_data_source_block 20190930_EX1_WDS_EIA_2_0m_a
_cod_depositor_comments 'Adding full bibliography for 7247651.cif.'
_cod_original_cell_volume 404.98(4)
_cod_database_code 7247651
_shelx_shelxl_version_number 2018/3
_shelx_space_group_comment
;
The symmetry employed for this shelxl refinement is uniquely defined
by the following loop, which should always be used as a source of
symmetry information in preference to the above space-group names.
They are only intended as comments.
;
_shelx_estimated_absorpt_t_min 0.076
_shelx_estimated_absorpt_t_max 0.385

loop_
_space_group_symop_operation_xyz
'x, y, z'
'-y, x-y, z'
'-x+y, -x, z'
'y, x, -z'
'x-y, -y, -z'
'-x, -x+y, -z'
'x+2/3, y+1/3, z+1/3'
'-y+2/3, x-y+1/3, z+1/3'
'-x+y+2/3, -x+1/3, z+1/3'
'y+2/3, x+1/3, -z+1/3'
'x-y+2/3, -y+1/3, -z+1/3'
'-x+2/3, -x+y+1/3, -z+1/3'
'x+1/3, y+2/3, z+2/3'
'-y+1/3, x-y+2/3, z+2/3'
'-x+y+1/3, -x+2/3, z+2/3'
'y+1/3, x+2/3, -z+2/3'
'x-y+1/3, -y+2/3, -z+2/3'
'-x+1/3, -x+y+2/3, -z+2/3'
'-x, -y, -z'
'y, -x+y, -z'
'x-y, x, -z'
'-y, -x, z'
'-x+y, y, z'
'x, x-y, z'
'-x+2/3, -y+1/3, -z+1/3'
'y+2/3, -x+y+1/3, -z+1/3'
'x-y+2/3, x+1/3, -z+1/3'
'-y+2/3, -x+1/3, z+1/3'
'-x+y+2/3, y+1/3, z+1/3'
'x+2/3, x-y+1/3, z+1/3'
'-x+1/3, -y+2/3, -z+2/3'
'y+1/3, -x+y+2/3, -z+2/3'
'x-y+1/3, x+2/3, -z+2/3'
'-y+1/3, -x+2/3, z+2/3'
'-x+y+1/3, y+2/3, z+2/3'
'x+1/3, x-y+2/3, z+2/3'

loop_
_atom_site_label
_atom_site_type_symbol
_atom_site_fract_x
_atom_site_fract_y
_atom_site_fract_z
_atom_site_U_iso_or_equiv
_atom_site_adp_type
_atom_site_occupancy
_atom_site_site_symmetry_order
_atom_site_calc_flag
_atom_site_refinement_flags_posn
_atom_site_refinement_flags_adp
_atom_site_refinement_flags_occupancy
_atom_site_disorder_assembly
_atom_site_disorder_group
Eu01 Eu 1.000000 0.000000 0.500000 0.0106(5) Uani 1 12 d S T P . .
In02 In 0.333333 0.666667 0.37606(4) 0.0128(5) Uani 1 6 d S T P . .
As03 As 0.666667 0.333333 0.42710(6) 0.0104(5) Uani 1 6 d S T P . .

loop_
_atom_site_aniso_label
_atom_site_aniso_U_11
_atom_site_aniso_U_22
_atom_site_aniso_U_33
_atom_site_aniso_U_23
_atom_site_aniso_U_13
_atom_site_aniso_U_12
Eu01 0.0104(5) 0.0104(5) 0.0109(6) 0.000 0.000 0.0052(3)
In02 0.0139(5) 0.0139(5) 0.0105(6) 0.000 0.000 0.0070(3)
As03 0.0112(6) 0.0112(6) 0.0089(8) 0.000 0.000 0.0056(3)

loop_
_atom_type_symbol
_atom_type_description
_atom_type_scat_dispersion_real
_atom_type_scat_dispersion_imag
_atom_type_scat_source
As As 0.0499 2.0058 'International Tables Vol C Tables 4.2.6.8 and 6.1.1.4'
Eu Eu -0.1578 3.6682 'International Tables Vol C Tables 4.2.6.8 and 6.1.1.4'
In In -0.7276 1.3100 'International Tables Vol C Tables 4.2.6.8 and 6.1.1.4'

loop_
_geom_angle_atom_site_label_1
_geom_angle_atom_site_label_2
_geom_angle_atom_site_label_3
_geom_angle
_geom_angle_site_symmetry_1
_geom_angle_site_symmetry_3
_geom_angle_publ_flag
As03 Eu01 As03 94.45(3) . 19_766 ?
As03 Eu01 As03 85.55(3) . 1_545 ?
As03 Eu01 As03 180.0 19_766 1_545 ?
As03 Eu01 As03 94.45(3) . 19_656 ?
As03 Eu01 As03 85.55(3) 19_766 19_656 ?
As03 Eu01 As03 94.45(3) 1_545 19_656 ?
As03 Eu01 As03 85.55(3) . 1_655 ?
As03 Eu01 As03 94.45(3) 19_766 1_655 ?
As03 Eu01 As03 85.55(3) 1_545 1_655 ?
As03 Eu01 As03 180.0 19_656 1_655 ?
As03 Eu01 As03 180.0 . 19_756 ?
As03 Eu01 As03 85.55(3) 19_766 19_756 ?
As03 Eu01 As03 94.45(3) 1_545 19_756 ?
As03 Eu01 As03 85.55(3) 19_656 19_756 ?
As03 Eu01 As03 94.45(3) 1_655 19_756 ?
As03 Eu01 Eu01 90.0 . 1_445 ?
As03 Eu01 Eu01 132.776(16) 19_766 1_445 ?
As03 Eu01 Eu01 47.224(16) 1_545 1_445 ?
As03 Eu01 Eu01 47.224(16) 19_656 1_445 ?
As03 Eu01 Eu01 132.776(16) 1_655 1_445 ?
As03 Eu01 Eu01 90.0 19_756 1_445 ?
As03 Eu01 Eu01 90.0 . 1_665 ?
As03 Eu01 Eu01 47.224(16) 19_766 1_665 ?
As03 Eu01 Eu01 132.776(16) 1_545 1_665 ?
As03 Eu01 Eu01 132.776(16) 19_656 1_665 ?
As03 Eu01 Eu01 47.224(16) 1_655 1_665 ?
As03 Eu01 Eu01 90.0 19_756 1_665 ?
Eu01 Eu01 Eu01 180.0 1_445 1_665 ?
As03 Eu01 Eu01 132.777(16) . 1_545 ?
As03 Eu01 Eu01 132.776(16) 19_766 1_545 ?
As03 Eu01 Eu01 47.224(16) 1_545 1_545 ?
As03 Eu01 Eu01 90.0 19_656 1_545 ?
As03 Eu01 Eu01 90.0 1_655 1_545 ?
As03 Eu01 Eu01 47.224(17) 19_756 1_545 ?
Eu01 Eu01 Eu01 60.0 1_445 1_545 ?
Eu01 Eu01 Eu01 120.0 1_665 1_545 ?
As03 Eu01 Eu01 132.777(16) . 1_655 ?
As03 Eu01 Eu01 90.0 19_766 1_655 ?
As03 Eu01 Eu01 90.0 1_545 1_655 ?
As03 Eu01 Eu01 132.776(16) 19_656 1_655 ?
As03 Eu01 Eu01 47.224(16) 1_655 1_655 ?
As03 Eu01 Eu01 47.224(16) 19_756 1_655 ?
Eu01 Eu01 Eu01 120.0 1_445 1_655 ?
Eu01 Eu01 Eu01 60.0 1_665 1_655 ?
Eu01 Eu01 Eu01 60.0 1_545 1_655 ?
As03 Eu01 Eu01 47.223(16) . 1_455 ?
As03 Eu01 Eu01 90.0 19_766 1_455 ?
As03 Eu01 Eu01 90.0 1_545 1_455 ?
As03 Eu01 Eu01 47.224(16) 19_656 1_455 ?
As03 Eu01 Eu01 132.776(16) 1_655 1_455 ?
As03 Eu01 Eu01 132.776(16) 19_756 1_455 ?
Eu01 Eu01 Eu01 60.0 1_445 1_455 ?
Eu01 Eu01 Eu01 120.0 1_665 1_455 ?
Eu01 Eu01 Eu01 120.0 1_545 1_455 ?
Eu01 Eu01 Eu01 180.0 1_655 1_455 ?
As03 Eu01 Eu01 47.223(16) . 1_565 ?
As03 Eu01 Eu01 47.224(16) 19_766 1_565 ?
As03 Eu01 Eu01 132.776(16) 1_545 1_565 ?
As03 Eu01 Eu01 90.0 19_656 1_565 ?
As03 Eu01 Eu01 90.0 1_655 1_565 ?
As03 Eu01 Eu01 132.776(17) 19_756 1_565 ?
Eu01 Eu01 Eu01 120.0 1_445 1_565 ?
Eu01 Eu01 Eu01 60.0 1_665 1_565 ?
Eu01 Eu01 Eu01 180.0 1_545 1_565 ?
Eu01 Eu01 Eu01 120.0 1_655 1_565 ?
Eu01 Eu01 Eu01 60.0 1_455 1_565 ?
As03 In02 As03 98.50(5) 1_565 1_455 ?
As03 In02 As03 98.50(5) 1_565 . ?
As03 In02 As03 98.50(5) 1_455 . ?
As03 In02 In02 166.14(6) 1_565 31 ?
As03 In02 In02 90.50(2) 1_455 31 ?
As03 In02 In02 90.50(2) . 31 ?
As03 In02 In02 90.50(2) 1_565 31_565 ?
As03 In02 In02 90.50(2) 1_455 31_565 ?
As03 In02 In02 166.14(6) . 31_565 ?
In02 In02 In02 78.84(4) 31 31_565 ?
As03 In02 In02 90.50(2) 1_565 31_665 ?
As03 In02 In02 166.14(6) 1_455 31_665 ?
As03 In02 In02 90.50(2) . 31_665 ?
In02 In02 In02 78.84(4) 31 31_665 ?
In02 In02 In02 78.84(4) 31_565 31_665 ?
In02 As03 In02 98.50(5) . 1_545 ?
In02 As03 In02 98.50(5) . 1_655 ?
In02 As03 In02 98.50(5) 1_545 1_655 ?
In02 As03 Eu01 170.63(6) . . ?
In02 As03 Eu01 87.575(18) 1_545 . ?
In02 As03 Eu01 87.575(18) 1_655 . ?
In02 As03 Eu01 87.574(18) . 1_565 ?
In02 As03 Eu01 170.63(6) 1_545 1_565 ?
In02 As03 Eu01 87.576(18) 1_655 1_565 ?
Eu01 As03 Eu01 85.55(3) . 1_565 ?
In02 As03 Eu01 87.574(18) . 1_455 ?
In02 As03 Eu01 87.576(18) 1_545 1_455 ?
In02 As03 Eu01 170.63(6) 1_655 1_455 ?
Eu01 As03 Eu01 85.55(3) . 1_455 ?
Eu01 As03 Eu01 85.55(3) 1_565 1_455 ?

loop_
_geom_bond_atom_site_label_1
_geom_bond_atom_site_label_2
_geom_bond_distance
_geom_bond_site_symmetry_2
_geom_bond_publ_flag
Eu01 As03 3.0996(10) . ?
Eu01 As03 3.0997(10) 19_766 ?
Eu01 As03 3.0997(10) 1_545 ?
Eu01 As03 3.0997(10) 19_656 ?
Eu01 As03 3.0997(10) 1_655 ?
Eu01 As03 3.0997(10) 19_756 ?
Eu01 Eu01 4.2102(2) 1_445 ?
Eu01 Eu01 4.2102(2) 1_665 ?
Eu01 Eu01 4.2102(2) 1_545 ?
Eu01 Eu01 4.2102(2) 1_655 ?
Eu01 Eu01 4.2102(2) 1_455 ?
Eu01 Eu01 4.2102(2) 1_565 ?
In02 As03 2.7788(11) 1_565 ?
In02 As03 2.7788(11) 1_455 ?
In02 As03 2.7788(11) . ?
In02 In02 3.3151(16) 31 ?
In02 In02 3.3151(16) 31_565 ?
In02 In02 3.3151(16) 31_665 ?
